data_7225407
loop_
_publ_author_name
'Yang, Bo'
'Gao, Zhong-Zheng'
'Lu, Ji-Hong'
'Zhu, Qian-Jiang'
'Xue, Sai-Feng'
'Tao, Zhu'
'Prior, Timothy J.'
'Redshaw, Carl'
'Wei, Gang'
'Xiao, Xin'

_publ_section_title
;
 Interaction of a symmetrical
 \a,\a&#x2032;,\d,\d&#x2032;-tetramethyl-cucurbit[6]uril with Ln3+:
 potential applications for isolation of lanthanides
;
_journal_issue 26
_journal_name_full CrystEngComm
_journal_page_first 5028
_journal_paper_doi 10.1039/C6CE00134C
_journal_volume 18
_journal_year 2016
_chemical_formula_moiety
;
C120 H126 La2 N72 O44, 4(N O3), 38(O)
;
_chemical_formula_sum 'C120 H126 La2 N76 O94'
_chemical_formula_weight 4414.78
_space_group_crystal_system monoclinic
_space_group_IT_number 14
_space_group_name_Hall '-P 2yn'
_space_group_name_H-M_alt 'P 1 21/n 1'
_symmetry_space_group_name_Hall '-P 2yn'
_symmetry_space_group_name_H-M 'P 1 21/n 1'
_atom_sites_solution_hydrogens geom
_audit_creation_method SHELXL-2014/7
_audit_update_record
;
2016-05-31 deposited with the CCDC.
2016-06-02 downloaded from the CCDC.
;
_cell_angle_alpha 90
_cell_angle_beta 93.279(2)
_cell_angle_gamma 90
_cell_formula_units_Z 2
_cell_length_a 15.400(2)
_cell_length_b 17.150(3)
_cell_length_c 35.343(6)
_cell_measurement_reflns_used 5974
_cell_measurement_temperature 293(2)
_cell_measurement_theta_max 20.30
_cell_measurement_theta_min 2.24
_cell_volume 9319(3)
_computing_cell_refinement 'Bruker SMART'
_computing_data_collection 'Bruker SMART'
_computing_data_reduction 'Bruker SAINT'
_computing_molecular_graphics 'Bruker SHELXTL'
_computing_publication_material 'Bruker SHELXTL'
_computing_structure_refinement 'SHELXL-2014/7 (Sheldrick, 2014)'
_computing_structure_solution 'Bruker SHELXTL'
_diffrn_ambient_temperature 293(2)
_diffrn_measured_fraction_theta_full 0.985
_diffrn_measured_fraction_theta_max 0.917
_diffrn_measurement_device_type 'CCD area detector'
_diffrn_measurement_method 'phi and omega scans'
_diffrn_radiation_type MoK\a
_diffrn_radiation_wavelength 0.71073
_diffrn_reflns_av_R_equivalents 0.0907
_diffrn_reflns_av_unetI/netI 0.1067
_diffrn_reflns_Laue_measured_fraction_full 0.985
_diffrn_reflns_Laue_measured_fraction_max 0.917
_diffrn_reflns_limit_h_max 18
_diffrn_reflns_limit_h_min -18
_diffrn_reflns_limit_k_max 18
_diffrn_reflns_limit_k_min -21
_diffrn_reflns_limit_l_max 41
_diffrn_reflns_limit_l_min -41
_diffrn_reflns_number 63492
_diffrn_reflns_point_group_measured_fraction_full 0.985
_diffrn_reflns_point_group_measured_fraction_max 0.917
_diffrn_reflns_theta_full 25.242
_diffrn_reflns_theta_max 26.272
_diffrn_reflns_theta_min 1.154
_exptl_absorpt_coefficient_mu 0.575
_exptl_absorpt_correction_T_max 0.931
_exptl_absorpt_correction_T_min 0.9
_exptl_absorpt_correction_type multi-scan
_exptl_absorpt_process_details sadabs
_exptl_crystal_colour colourless
_exptl_crystal_density_diffrn 1.573
_exptl_crystal_description block
_exptl_crystal_F_000 4488
_exptl_crystal_size_max 0.210
_exptl_crystal_size_mid 0.160
_exptl_crystal_size_min 0.130
_refine_diff_density_max 1.884
_refine_diff_density_min -1.339
_refine_diff_density_rms 0.164
_refine_ls_extinction_method none
_refine_ls_goodness_of_fit_ref 1.026
_refine_ls_hydrogen_treatment constr
_refine_ls_matrix_type full
_refine_ls_number_parameters 1185
_refine_ls_number_reflns 17309
_refine_ls_number_restraints 1
_refine_ls_restrained_S_all 1.026
_refine_ls_R_factor_all 0.1514
_refine_ls_R_factor_gt 0.0911
_refine_ls_shift/su_max 0.001
_refine_ls_shift/su_mean 0.000
_refine_ls_structure_factor_coef Fsqd
_refine_ls_weighting_details 'w=1/[\s^2^(Fo^2^)+(0.1693P)^2^+34.1375P] where P=(Fo^2^+2Fc^2^)/3'
_refine_ls_weighting_scheme calc
_refine_ls_wR_factor_gt 0.2470
_refine_ls_wR_factor_ref 0.2966
_reflns_Friedel_coverage 0.000
_reflns_number_gt 10333
_reflns_number_total 17309
_reflns_threshold_expression 'I > 2\s(I)'
_cod_data_source_file c6ce00134c2.cif
_cod_data_source_block 1p
_cod_depositor_comments 'Adding full bibliography for 7225407--7225427.cif.'
_cod_database_code 7225407
_shelx_shelxl_version_number 2014/7
_shelx_space_group_comment
;
The symmetry employed for this shelxl refinement is uniquely defined
by the following loop, which should always be used as a source of
symmetry information in preference to the above space-group names.
They are only intended as comments.
;
_shelx_estimated_absorpt_t_min 0.889
_shelx_estimated_absorpt_t_max 0.929

loop_
_space_group_symop_operation_xyz
'x, y, z'
'-x+1/2, y+1/2, -z+1/2'
'-x, -y, -z'
'x-1/2, -y-1/2, z-1/2'

loop_
_atom_site_label
_atom_site_type_symbol
_atom_site_fract_x
_atom_site_fract_y
_atom_site_fract_z
_atom_site_U_iso_or_equiv
_atom_site_adp_type
_atom_site_occupancy
_atom_site_site_symmetry_order
_atom_site_calc_flag
_atom_site_refinement_flags_posn
_atom_site_refinement_flags_adp
O5W O 0.7771(8) 0.6666(8) 1.0330(4) 0.128(4) Uiso 1 1 d . .
O21 O 0.6750(7) 0.7040(6) 1.1601(3) 0.092(3) Uiso 1 1 d . .
O20 O 0.5994(10) 0.7635(9) 1.2026(4) 0.140(5) Uiso 1 1 d . .
O22 O 0.6837(9) 0.6655(8) 1.2184(4) 0.138(5) Uiso 1 1 d . .
N40 N 0.6520(10) 0.7122(9) 1.1897(5) 0.111(4) Uiso 1 1 d . .
O23 O 0.9833(10) 0.8652(9) 1.0316(4) 0.150(5) Uiso 1 1 d . .
N41 N 1.0295(11) 0.8113(9) 1.0165(5) 0.117(5) Uiso 1 1 d . .
O24 O 1.0392(10) 0.7996(9) 0.9814(4) 0.146(5) Uiso 1 1 d . .
O6W O 0.2954(7) 0.9197(6) 0.6511(3) 0.097(3) Uiso 1 1 d . .
O25 O 1.0863(9) 0.7878(8) 1.0434(4) 0.133(4) Uiso 1 1 d . .
O7W O 0.7543(7) 0.9938(7) 0.7503(3) 0.101(3) Uiso 1 1 d . .
O10W O 1.0171(8) 0.5381(7) 0.7050(4) 0.124(4) Uiso 1 1 d . .
O9W O 0.1268(8) 0.6521(8) 0.7736(4) 0.127(4) Uiso 1 1 d . .
O8W O 0.9848(10) 0.7967(9) 1.1045(4) 0.155(5) Uiso 1 1 d . .
O11W O 1.1141(9) 0.3320(9) 0.9028(4) 0.143(5) Uiso 1 1 d . .
O14W O 0.3892(10) 0.5622(9) 0.6314(4) 0.154(5) Uiso 1 1 d . .
O13W O 0.1673(11) 0.4907(10) 0.7775(5) 0.173(6) Uiso 1 1 d . .
O12W O 0.3618(11) 0.7585(10) 0.9724(4) 0.163(5) Uiso 1 1 d . .
O15W O 0.8134(9) 0.3103(9) 1.0158(4) 0.145(5) Uiso 1 1 d . .
O16W O 0.8730(11) 1.1845(10) 1.0860(5) 0.169(6) Uiso 1 1 d . .
O17W O 0.6973(11) 0.5412(10) 0.8252(5) 0.180(6) Uiso 1 1 d . .
O18W O 1.2679(13) 0.5498(12) 0.8887(5) 0.202(7) Uiso 1 1 d . .
O19W O 0.2258(13) 0.7113(11) 0.8791(6) 0.206(8) Uiso 1 1 d . .
O21W O 0.6800(12) 1.0706(11) 1.2053(5) 0.189(7) Uiso 1 1 d . .
O20W O 0.5443(15) 0.6096(14) 1.0134(7) 0.243(9) Uiso 1 1 d . .
O22W O 0.9391(19) 1.0911(17) 1.1457(8) 0.304(13) Uiso 1 1 d . .
O23W O 0.8325(18) 1.1854(16) 1.1962(8) 0.284(12) Uiso 1 1 d . .
C1 C 0.4405(5) 0.7520(5) 0.7812(2) 0.0323(19) Uani 1 1 d . .
C2 C 0.5383(6) 0.8422(5) 0.7506(2) 0.034(2) Uani 1 1 d . .
H2A H 0.5299 0.8691 0.7265 0.041 Uiso 1 1 calc R U
H2B H 0.5206 0.8773 0.7702 0.041 Uiso 1 1 calc R U
C3 C 0.6731(5) 0.8263(5) 0.7918(2) 0.0277(18) Uani 1 1 d . .
C4 C 0.8254(6) 0.8384(5) 0.8166(2) 0.036(2) Uani 1 1 d . .
H4A H 0.8638 0.8756 0.8054 0.043 Uiso 1 1 calc R U
H4B H 0.7974 0.8646 0.8370 0.043 Uiso 1 1 calc R U
C5 C 0.8782(6) 0.7566(5) 0.8696(2) 0.0323(19) Uani 1 1 d . .
C6 C 0.9718(6) 0.6779(5) 0.9150(2) 0.037(2) Uani 1 1 d . .
H6A H 1.0348 0.6779 0.9179 0.045 Uiso 1 1 calc R U
H6B H 0.9506 0.7149 0.9330 0.045 Uiso 1 1 calc R U
C7 C 0.8742(6) 0.5941(5) 0.9469(2) 0.033(2) Uani 1 1 d . .
C8 C 0.7860(6) 0.4897(5) 0.9712(2) 0.037(2) Uani 1 1 d . .
H8A H 0.7679 0.5293 0.9888 0.044 Uiso 1 1 calc R U
H8B H 0.8007 0.4433 0.9859 0.044 Uiso 1 1 calc R U
C9 C 0.6457(6) 0.5216(5) 0.9373(2) 0.034(2) Uani 1 1 d . .
C10 C 0.4955(6) 0.5167(5) 0.9101(2) 0.034(2) Uani 1 1 d . .
H10A H 0.4551 0.4816 0.9215 0.041 Uiso 1 1 calc R U
H10B H 0.4936 0.5662 0.9233 0.041 Uiso 1 1 calc R U
C11 C 0.4399(5) 0.5988(4) 0.8569(2) 0.0285(18) Uani 1 1 d . .
C12 C 0.3475(5) 0.6519(5) 0.8037(2) 0.035(2) Uani 1 1 d . .
H12A H 0.2936 0.6302 0.7928 0.041 Uiso 1 1 calc R U
H12B H 0.3326 0.6911 0.8221 0.041 Uiso 1 1 calc R U
C13 C 0.4601(6) 0.7235(5) 0.7174(2) 0.036(2) Uani 1 1 d . .
C14 C 0.4152(7) 0.7715(6) 0.6862(3) 0.047(2) Uani 1 1 d . .
H14A H 0.4542 0.8109 0.6781 0.071 Uiso 1 1 calc R U
H14B H 0.3645 0.7958 0.6955 0.071 Uiso 1 1 calc R U
H14C H 0.3982 0.7382 0.6652 0.071 Uiso 1 1 calc R U
C15 C 0.6857(5) 0.8098(5) 0.7274(2) 0.0304(19) Uani 1 1 d . .
H15 H 0.6806 0.8498 0.7076 0.036 Uiso 1 1 calc R U
C16 C 0.7786(5) 0.8080(5) 0.7477(2) 0.0279(18) Uani 1 1 d . .
H16 H 0.8150 0.8513 0.7398 0.033 Uiso 1 1 calc R U
C17 C 0.9494(6) 0.7399(5) 0.8127(2) 0.0334(19) Uani 1 1 d . .
H17 H 0.9901 0.7795 0.8044 0.040 Uiso 1 1 calc R U
C18 C 0.9906(6) 0.6865(5) 0.8441(2) 0.0311(19) Uani 1 1 d . .
H18 H 1.0532 0.6960 0.8480 0.037 Uiso 1 1 calc R U
C19 C 0.9825(6) 0.5294(5) 0.9158(2) 0.0323(19) Uani 1 1 d . .
C20 C 1.0785(6) 0.5304(7) 0.9300(3) 0.049(3) Uani 1 1 d . .
H20A H 1.1105 0.5641 0.9142 0.074 Uiso 1 1 calc R U
H20B H 1.1017 0.4785 0.9291 0.074 Uiso 1 1 calc R U
H20C H 1.0832 0.5492 0.9557 0.074 Uiso 1 1 calc R U
C21 C 0.9244(6) 0.4674(5) 0.9360(2) 0.034(2) Uani 1 1 d . .
C22 C 0.9706(7) 0.4123(6) 0.9647(3) 0.048(2) Uani 1 1 d . .
H22A H 1.0031 0.4422 0.9835 0.071 Uiso 1 1 calc R U
H22B H 1.0094 0.3789 0.9518 0.071 Uiso 1 1 calc R U
H22C H 0.9282 0.3811 0.9766 0.071 Uiso 1 1 calc R U
C23 C 0.6918(5) 0.3928(5) 0.9330(2) 0.0300(18) Uani 1 1 d . .
H23 H 0.6931 0.3568 0.9546 0.036 Uiso 1 1 calc R U
C24 C 0.5978(6) 0.4010(5) 0.9140(2) 0.0298(18) Uani 1 1 d . .
H24 H 0.5550 0.3720 0.9279 0.036 Uiso 1 1 calc R U
C25 C 0.4324(5) 0.4649(5) 0.8466(2) 0.0286(18) Uani 1 1 d . .
H25 H 0.3888 0.4343 0.8593 0.034 Uiso 1 1 calc R U
C26 C 0.3916(6) 0.5088(5) 0.8118(2) 0.0318(19) Uani 1 1 d . .
H26 H 0.3314 0.4924 0.8058 0.038 Uiso 1 1 calc R U
C27 C 0.4009(6) 0.6593(5) 0.7357(2) 0.034(2) Uani 1 1 d . .
C28 C 0.3129(6) 0.6457(6) 0.7158(3) 0.049(2) Uani 1 1 d . .
H28A H 0.2805 0.6093 0.7301 0.073 Uiso 1 1 calc R U
H28B H 0.3204 0.6249 0.6910 0.073 Uiso 1 1 calc R U
H28C H 0.2818 0.6942 0.7136 0.073 Uiso 1 1 calc R U
C29 C 0.5297(6) 0.6021(5) 0.7158(2) 0.034(2) Uani 1 1 d . .
C30 C 0.6062(6) 0.7102(5) 0.6861(2) 0.036(2) Uani 1 1 d . .
H30A H 0.6262 0.6717 0.6684 0.044 Uiso 1 1 calc R U
H30B H 0.5871 0.7557 0.6716 0.044 Uiso 1 1 calc R U
C31 C 0.7555(6) 0.6932(5) 0.7140(2) 0.032(2) Uani 1 1 d . .
C32 C 0.9029(6) 0.7116(5) 0.7444(2) 0.0333(19) Uani 1 1 d . .
H32A H 0.9164 0.6700 0.7271 0.040 Uiso 1 1 calc R U
H32B H 0.9396 0.7558 0.7391 0.040 Uiso 1 1 calc R U
C33 C 0.9392(5) 0.6105(5) 0.7924(2) 0.0307(19) Uani 1 1 d . .
C34 C 1.0162(6) 0.5397(5) 0.8454(2) 0.036(2) Uani 1 1 d . .
H34A H 1.0203 0.5011 0.8255 0.043 Uiso 1 1 calc R U
H34B H 1.0749 0.5538 0.8541 0.043 Uiso 1 1 calc R U
C35 C 0.9195(6) 0.4419(5) 0.8701(2) 0.034(2) Uani 1 1 d . .
C36 C 0.8343(6) 0.3519(5) 0.9063(2) 0.037(2) Uani 1 1 d . .
H36A H 0.8502 0.3159 0.8866 0.044 Uiso 1 1 calc R U
H36B H 0.8491 0.3275 0.9305 0.044 Uiso 1 1 calc R U
C37 C 0.6909(6) 0.3465(5) 0.8704(2) 0.0308(19) Uani 1 1 d . .
C38 C 0.5354(6) 0.3497(5) 0.8506(2) 0.034(2) Uani 1 1 d . .
H38A H 0.4912 0.3239 0.8645 0.041 Uiso 1 1 calc R U
H38B H 0.5553 0.3129 0.8321 0.041 Uiso 1 1 calc R U
C39 C 0.5035(6) 0.4278(5) 0.7930(2) 0.0326(19) Uani 1 1 d . .
C40 C 0.4291(6) 0.5100(5) 0.7434(2) 0.038(2) Uani 1 1 d . .
H40A H 0.3670 0.5059 0.7373 0.045 Uiso 1 1 calc R U
H40B H 0.4580 0.4737 0.7272 0.045 Uiso 1 1 calc R U
C41 C 0.7058(5) 0.9124(5) 0.9182(2) 0.0263(17) Uani 1 1 d . .
C42 C 0.7688(6) 0.8448(5) 0.9738(2) 0.035(2) Uani 1 1 d . .
H42A H 0.7407 0.8007 0.9610 0.043 Uiso 1 1 calc R U
H42B H 0.8300 0.8324 0.9779 0.043 Uiso 1 1 calc R U
C43 C 0.6643(6) 0.8109(5) 1.0206(2) 0.039(2) Uani 1 1 d . .
C44 C 0.5966(6) 0.7759(5) 1.0798(3) 0.041(2) Uani 1 1 d . .
H44A H 0.6289 0.7563 1.1022 0.049 Uiso 1 1 calc R U
H44B H 0.5778 0.7313 1.0646 0.049 Uiso 1 1 calc R U
C45 C 0.4392(7) 0.8022(5) 1.0760(3) 0.042(2) Uani 1 1 d . .
C46 C 0.2887(7) 0.8375(5) 1.0896(3) 0.058(3) Uani 1 1 d . .
H46A H 0.2615 0.8332 1.1136 0.069 Uiso 1 1 calc R U
H46B H 0.2738 0.7910 1.0750 0.069 Uiso 1 1 calc R U
C47 C 0.9141(6) 0.9491(7) 0.9475(3) 0.049(3) Uani 1 1 d . .
H47A H 0.9295 0.9186 0.9696 0.074 Uiso 1 1 calc R U
H47B H 0.9529 0.9928 0.9464 0.074 Uiso 1 1 calc R U
H47C H 0.9187 0.9175 0.9253 0.074 Uiso 1 1 calc R U
C48 C 0.8218(6) 0.9781(5) 0.9493(2) 0.035(2) Uani 1 1 d . .
C49 C 0.7770(6) 0.8935(5) 1.0425(2) 0.038(2) Uani 1 1 d . .
H49 H 0.8363 0.8734 1.0468 0.046 Uiso 1 1 calc R U
C50 C 0.7197(6) 0.8721(5) 1.0757(2) 0.038(2) Uani 1 1 d . .
H50 H 0.7533 0.8453 1.0962 0.045 Uiso 1 1 calc R U
C51 C 0.5196(6) 0.8661(5) 1.1249(2) 0.035(2) Uani 1 1 d . .
H51 H 0.5459 0.8398 1.1473 0.042 Uiso 1 1 calc R U
C52 C 0.4218(6) 0.8806(5) 1.1286(3) 0.040(2) Uani 1 1 d . .
H52 H 0.4025 0.8607 1.1527 0.048 Uiso 1 1 calc R U
C53 C 0.2140(6) 0.9730(5) 1.0860(2) 0.038(2) Uani 1 1 d D .
C54 C 0.1458(6) 0.9519(7) 1.1160(3) 0.059(3) Uani 1 1 d D .
C55 C 0.7654(6) 1.0974(6) 0.9693(3) 0.047(2) Uani 1 1 d . .
C56 C 0.8362(6) 1.0211(6) 1.0201(3) 0.044(2) Uani 1 1 d . .
H56A H 0.8919 0.9946 1.0218 0.053 Uiso 1 1 calc R U
H56B H 0.8443 1.0718 1.0320 0.053 Uiso 1 1 calc R U
C57 C 0.7269(6) 1.0068(6) 1.0682(3) 0.042(2) Uani 1 1 d . .
C58 C 0.6467(6) 0.9607(6) 1.1228(2) 0.042(2) Uani 1 1 d . .
H58A H 0.6747 0.9282 1.1423 0.051 Uiso 1 1 calc R U
H58B H 0.6548 1.0146 1.1304 0.051 Uiso 1 1 calc R U
C59 C 0.4935(6) 1.0005(5) 1.1245(2) 0.0321(19) Uani 1 1 d . .
C60 C 0.3365(6) 1.0051(5) 1.1366(2) 0.034(2) Uani 1 1 d . .
H60A H 0.3048 0.9724 1.1535 0.041 Uiso 1 1 calc R U
H60B H 0.3531 1.0523 1.1503 0.041 Uiso 1 1 calc R U
N1 N 0.4826(5) 0.7738(4) 0.74998(18) 0.0329(16) Uani 1 1 d . .
N2 N 0.6300(4) 0.8247(4) 0.75728(18) 0.0302(15) Uani 1 1 d . .
N3 N 0.7590(5) 0.8138(4) 0.78796(18) 0.0302(16) Uani 1 1 d . .
N4 N 0.8763(5) 0.7742(4) 0.83214(19) 0.0340(16) Uani 1 1 d . .
N5 N 0.9463(5) 0.7047(4) 0.87714(19) 0.0355(17) Uani 1 1 d . .
N6 N 0.9410(5) 0.6017(4) 0.92421(19) 0.0348(17) Uani 1 1 d . .
N7 N 0.8623(5) 0.5165(4) 0.95441(18) 0.0331(16) Uani 1 1 d . .
N8 N 0.7127(5) 0.4716(4) 0.94497(18) 0.0334(17) Uani 1 1 d . .
N9 N 0.5827(5) 0.4847(4) 0.91530(18) 0.0309(16) Uani 1 1 d . .
N10 N 0.4678(5) 0.5284(4) 0.87088(19) 0.0320(16) Uani 1 1 d . .
N11 N 0.3966(5) 0.5902(4) 0.8234(2) 0.0344(17) Uani 1 1 d . .
N12 N 0.3920(5) 0.6892(4) 0.77429(19) 0.0335(16) Uani 1 1 d . .
N13 N 0.5327(5) 0.6783(4) 0.70520(19) 0.0380(18) Uani 1 1 d . .
N14 N 0.6770(5) 0.7317(4) 0.71186(18) 0.0320(16) Uani 1 1 d . .
N15 N 0.8123(5) 0.7340(4) 0.73731(18) 0.0309(16) Uani 1 1 d . .
N16 N 0.9229(4) 0.6859(4) 0.78276(17) 0.0295(15) Uani 1 1 d . .
N17 N 0.9731(5) 0.6084(4) 0.82936(19) 0.0355(17) Uani 1 1 d . .
N18 N 0.9737(5) 0.5055(4) 0.87597(17) 0.0312(16) Uani 1 1 d . .
N19 N 0.8854(5) 0.4223(4) 0.90340(18) 0.0322(16) Uani 1 1 d . .
N20 N 0.7426(5) 0.3637(4) 0.90283(18) 0.0325(16) Uani 1 1 d . .
N21 N 0.6075(5) 0.3689(4) 0.87669(19) 0.0332(16) Uani 1 1 d . .
N22 N 0.4961(5) 0.4157(4) 0.83063(18) 0.0315(16) Uani 1 1 d . .
N23 N 0.4469(5) 0.4879(4) 0.78236(19) 0.0352(17) Uani 1 1 d . .
N24 N 0.4578(5) 0.5900(4) 0.73502(18) 0.0329(16) Uani 1 1 d . .
N25 N 0.7598(4) 0.9128(4) 0.94928(18) 0.0291(15) Uani 1 1 d . .
N26 N 0.7315(5) 0.8557(4) 1.0101(2) 0.0382(18) Uani 1 1 d . .
N27 N 0.6539(5) 0.8227(4) 1.0584(2) 0.0415(18) Uani 1 1 d . .
N28 N 0.5204(5) 0.8168(4) 1.0915(2) 0.0388(18) Uani 1 1 d . .
N29 N 0.3806(5) 0.8396(4) 1.0968(2) 0.0419(19) Uani 1 1 d . .
N30 N 0.2524(6) 0.9049(4) 1.0693(2) 0.048(2) Uani 1 1 d . .
N31 N 0.8097(5) 1.0324(4) 0.9804(2) 0.0426(19) Uani 1 1 d . .
N32 N 0.7759(5) 0.9771(5) 1.0411(2) 0.0418(19) Uani 1 1 d . .
N33 N 0.6900(5) 0.9483(4) 1.08754(19) 0.0392(18) Uani 1 1 d . .
N34 N 0.5552(5) 0.9437(4) 1.12048(19) 0.0348(17) Uani 1 1 d . .
N35 N 0.4154(5) 0.9640(4) 1.1267(2) 0.0374(18) Uani 1 1 d . .
N36 N 0.2794(5) 1.0258(4) 1.10445(19) 0.0316(16) Uani 1 1 d . .
O1 O 0.4455(4) 0.7900(3) 0.81162(16) 0.0362(14) Uani 1 1 d . .
O2 O 0.6390(4) 0.8376(3) 0.82255(15) 0.0350(14) Uani 1 1 d . .
O1W O 0.5905(5) 0.6739(4) 0.8204(2) 0.0546(18) Uani 1 1 d . .
O3 O 0.8291(4) 0.7824(4) 0.89264(17) 0.0420(15) Uani 1 1 d . .
O2W O 0.6661(4) 0.7031(3) 0.89525(19) 0.0464(16) Uani 1 1 d . .
O4 O 0.8315(4) 0.6477(4) 0.95912(17) 0.0428(15) Uani 1 1 d . .
O3W O 0.5135(5) 0.7668(5) 0.93899(18) 0.063(2) Uani 1 1 d . .
O5 O 0.6423(4) 0.5906(3) 0.94760(17) 0.0434(16) Uani 1 1 d . .
O4W O 0.3739(4) 0.8097(4) 0.88514(18) 0.0456(16) Uani 1 1 d . .
O6 O 0.4532(4) 0.6603(3) 0.87423(16) 0.0361(14) Uani 1 1 d . .
O7 O 0.5839(4) 0.5533(4) 0.70883(17) 0.0443(16) Uani 1 1 d . .
O8 O 0.7717(4) 0.6317(4) 0.69731(17) 0.0408(15) Uani 1 1 d . .
O9 O 0.9262(4) 0.5535(3) 0.77186(16) 0.0399(15) Uani 1 1 d . .
O10 O 0.9072(4) 0.4080(4) 0.84006(15) 0.0424(16) Uani 1 1 d . .
O11 O 0.7151(4) 0.3136(4) 0.84265(16) 0.0422(15) Uani 1 1 d . .
O12 O 0.5498(4) 0.3926(3) 0.77188(16) 0.0402(15) Uani 1 1 d . .
O13 O 0.4926(4) 0.9299(3) 0.87296(16) 0.0362(14) Uani 1 1 d . .
O14 O 0.6488(4) 0.8620(3) 0.91061(15) 0.0355(14) Uani 1 1 d . .
O15 O 0.6192(5) 0.7672(4) 1.00022(18) 0.0495(17) Uani 1 1 d . .
O16 O 0.4215(5) 0.7599(4) 1.04822(19) 0.0521(18) Uani 1 1 d . .
O17 O 0.7458(5) 1.1517(4) 0.9898(2) 0.071(2) Uani 1 1 d . .
O18 O 0.7190(5) 1.0772(4) 1.0753(2) 0.062(2) Uani 1 1 d . .
La1 La 0.53685(3) 0.78651(3) 0.87140(2) 0.03026(18) Uani 1 1 d . .

loop_
_atom_site_aniso_label
_atom_site_aniso_U_11
_atom_site_aniso_U_22
_atom_site_aniso_U_33
_atom_site_aniso_U_23
_atom_site_aniso_U_13
_atom_site_aniso_U_12
C1 0.028(5) 0.034(5) 0.034(5) -0.001(4) -0.001(4) 0.006(4)
C2 0.039(5) 0.027(4) 0.039(5) 0.001(4) 0.011(4) 0.001(4)
C3 0.033(5) 0.027(4) 0.025(4) 0.003(3) 0.014(3) -0.003(4)
C4 0.050(6) 0.029(5) 0.030(4) -0.001(4) 0.005(4) 0.000(4)
C5 0.037(5) 0.029(4) 0.031(4) -0.004(4) 0.004(4) -0.005(4)
C6 0.047(6) 0.038(5) 0.026(4) -0.003(4) -0.004(4) -0.010(4)
C7 0.043(5) 0.029(5) 0.027(4) -0.004(4) -0.001(4) 0.001(4)
C8 0.047(6) 0.039(5) 0.023(4) -0.007(4) 0.007(4) -0.005(4)
C9 0.041(5) 0.033(5) 0.029(4) 0.000(4) 0.012(4) -0.005(4)
C10 0.042(5) 0.034(5) 0.027(4) -0.003(4) 0.012(4) 0.010(4)
C11 0.033(5) 0.020(4) 0.034(4) -0.001(3) 0.015(4) -0.004(3)
C12 0.027(5) 0.039(5) 0.040(5) 0.004(4) 0.018(4) 0.002(4)
C13 0.035(5) 0.042(5) 0.029(4) -0.005(4) 0.000(4) 0.008(4)
C14 0.057(6) 0.046(6) 0.038(5) 0.006(4) 0.003(5) 0.003(5)
C15 0.036(5) 0.032(5) 0.024(4) 0.001(3) 0.007(3) -0.002(4)
C16 0.034(5) 0.026(4) 0.025(4) 0.000(3) 0.010(3) -0.001(3)
C17 0.037(5) 0.028(4) 0.036(4) -0.002(4) 0.011(4) -0.005(4)
C18 0.029(5) 0.033(5) 0.032(4) -0.001(4) 0.002(4) -0.004(4)
C19 0.036(5) 0.038(5) 0.023(4) -0.005(4) 0.002(3) 0.001(4)
C20 0.041(6) 0.070(7) 0.037(5) 0.004(5) -0.008(4) -0.008(5)
C21 0.035(5) 0.040(5) 0.028(4) -0.003(4) 0.005(4) -0.001(4)
C22 0.055(6) 0.052(6) 0.035(5) 0.004(4) -0.002(4) 0.007(5)
C23 0.036(5) 0.032(5) 0.023(4) -0.002(3) 0.009(3) 0.003(4)
C24 0.038(5) 0.025(4) 0.028(4) -0.002(3) 0.013(4) -0.005(4)
C25 0.030(5) 0.027(4) 0.030(4) -0.001(3) 0.008(3) -0.004(4)
C26 0.032(5) 0.030(5) 0.033(4) -0.006(4) 0.006(4) -0.006(4)
C27 0.034(5) 0.040(5) 0.027(4) 0.004(4) 0.003(4) 0.010(4)
C28 0.040(6) 0.052(6) 0.052(6) 0.005(5) -0.005(5) 0.005(5)
C29 0.043(5) 0.034(5) 0.024(4) 0.000(4) 0.008(4) 0.002(4)
C30 0.044(5) 0.039(5) 0.027(4) 0.000(4) 0.008(4) -0.001(4)
C31 0.043(5) 0.029(5) 0.026(4) 0.003(4) 0.015(4) 0.005(4)
C32 0.039(5) 0.035(5) 0.027(4) 0.004(4) 0.013(4) 0.006(4)
C33 0.030(5) 0.035(5) 0.028(4) -0.004(4) 0.012(3) 0.003(4)
C34 0.038(5) 0.036(5) 0.035(4) -0.005(4) 0.010(4) 0.006(4)
C35 0.034(5) 0.033(5) 0.035(5) -0.003(4) -0.005(4) 0.002(4)
C36 0.045(6) 0.028(5) 0.037(5) -0.005(4) -0.003(4) -0.001(4)
C37 0.043(5) 0.022(4) 0.028(4) 0.002(3) 0.006(4) -0.004(4)
C38 0.045(5) 0.020(4) 0.037(5) -0.004(4) -0.003(4) -0.006(4)
C39 0.031(5) 0.031(5) 0.036(5) 0.001(4) 0.003(4) -0.008(4)
C40 0.050(6) 0.030(5) 0.032(4) -0.003(4) 0.000(4) 0.002(4)
C41 0.028(4) 0.027(4) 0.025(4) -0.002(3) 0.012(3) 0.001(4)
C42 0.043(5) 0.029(5) 0.034(4) -0.001(4) 0.008(4) -0.001(4)
C43 0.049(6) 0.037(5) 0.032(5) 0.004(4) 0.002(4) 0.008(4)
C44 0.056(6) 0.028(5) 0.041(5) 0.003(4) 0.018(4) 0.002(4)
C45 0.061(7) 0.020(4) 0.046(5) 0.011(4) 0.014(5) -0.004(4)
C46 0.064(7) 0.023(5) 0.086(8) 0.004(5) 0.004(6) -0.002(5)
C47 0.030(5) 0.068(7) 0.051(6) -0.004(5) 0.014(4) -0.002(5)
C48 0.038(5) 0.034(5) 0.035(4) -0.003(4) 0.010(4) -0.001(4)
C49 0.035(5) 0.048(6) 0.031(4) -0.008(4) 0.002(4) 0.007(4)
C50 0.039(5) 0.041(5) 0.033(4) -0.001(4) 0.000(4) 0.010(4)
C51 0.049(6) 0.029(5) 0.028(4) 0.008(4) 0.018(4) 0.010(4)
C52 0.056(6) 0.024(4) 0.041(5) 0.009(4) 0.012(4) 0.003(4)
C53 0.039(5) 0.029(5) 0.045(5) 0.000(4) 0.013(4) -0.009(4)
C54 0.047(6) 0.066(7) 0.066(7) 0.029(6) 0.016(5) -0.005(5)
C55 0.039(6) 0.037(6) 0.067(7) -0.011(5) 0.004(5) -0.008(4)
C56 0.041(6) 0.051(6) 0.041(5) -0.014(4) 0.004(4) -0.012(5)
C57 0.034(5) 0.037(5) 0.056(6) -0.008(5) 0.008(4) -0.007(4)
C58 0.045(6) 0.049(6) 0.034(5) -0.007(4) 0.014(4) 0.002(5)
C59 0.038(5) 0.039(5) 0.021(4) 0.000(3) 0.009(3) 0.003(4)
C60 0.047(6) 0.027(4) 0.029(4) 0.003(4) 0.015(4) 0.005(4)
N1 0.039(4) 0.035(4) 0.025(3) 0.002(3) 0.010(3) 0.003(3)
N2 0.032(4) 0.030(4) 0.029(3) 0.000(3) 0.005(3) 0.004(3)
N3 0.034(4) 0.028(4) 0.030(3) 0.001(3) 0.014(3) -0.004(3)
N4 0.036(4) 0.035(4) 0.032(4) -0.005(3) 0.008(3) 0.004(3)
N5 0.042(4) 0.035(4) 0.030(4) -0.003(3) 0.002(3) 0.001(3)
N6 0.038(4) 0.033(4) 0.035(4) -0.005(3) 0.013(3) -0.003(3)
N7 0.038(4) 0.035(4) 0.028(3) -0.005(3) 0.009(3) -0.002(3)
N8 0.049(5) 0.024(4) 0.027(3) -0.003(3) -0.001(3) -0.002(3)
N9 0.041(4) 0.023(3) 0.029(3) -0.004(3) 0.003(3) 0.004(3)
N10 0.037(4) 0.024(4) 0.035(4) -0.008(3) 0.010(3) -0.001(3)
N11 0.032(4) 0.033(4) 0.038(4) -0.003(3) 0.000(3) 0.006(3)
N12 0.034(4) 0.035(4) 0.033(4) -0.005(3) 0.008(3) 0.004(3)
N13 0.045(5) 0.040(4) 0.029(4) -0.002(3) 0.004(3) 0.005(4)
N14 0.041(4) 0.028(4) 0.028(3) -0.004(3) 0.008(3) 0.001(3)
N15 0.040(4) 0.029(4) 0.026(3) -0.002(3) 0.010(3) 0.010(3)
N16 0.034(4) 0.031(4) 0.025(3) -0.001(3) 0.006(3) 0.003(3)
N17 0.044(4) 0.033(4) 0.029(4) 0.000(3) 0.000(3) -0.003(3)
N18 0.038(4) 0.032(4) 0.023(3) -0.002(3) -0.002(3) -0.004(3)
N19 0.037(4) 0.035(4) 0.025(3) -0.003(3) 0.006(3) -0.008(3)
N20 0.037(4) 0.034(4) 0.028(3) -0.007(3) 0.007(3) -0.003(3)
N21 0.038(4) 0.030(4) 0.032(4) -0.006(3) 0.003(3) -0.001(3)
N22 0.042(4) 0.023(4) 0.030(4) -0.004(3) 0.006(3) 0.007(3)
N23 0.045(5) 0.030(4) 0.030(4) 0.003(3) 0.007(3) 0.008(3)
N24 0.043(4) 0.027(4) 0.030(4) -0.001(3) 0.011(3) 0.008(3)
N25 0.032(4) 0.028(4) 0.028(3) 0.000(3) 0.007(3) -0.003(3)
N26 0.037(4) 0.043(4) 0.036(4) 0.000(3) 0.013(3) -0.006(4)
N27 0.054(5) 0.035(4) 0.037(4) -0.002(3) 0.014(4) -0.001(4)
N28 0.046(5) 0.032(4) 0.039(4) 0.001(3) 0.013(4) 0.006(4)
N29 0.044(5) 0.031(4) 0.053(5) -0.004(4) 0.021(4) -0.001(4)
N30 0.063(6) 0.025(4) 0.056(5) -0.008(4) 0.007(4) 0.001(4)
N31 0.048(5) 0.031(4) 0.050(5) -0.007(4) 0.013(4) -0.009(4)
N32 0.040(5) 0.048(5) 0.040(4) -0.011(4) 0.025(3) -0.001(4)
N33 0.048(5) 0.039(4) 0.031(4) -0.007(3) 0.009(3) 0.004(4)
N34 0.044(5) 0.026(4) 0.037(4) 0.001(3) 0.019(3) 0.004(3)
N35 0.047(5) 0.028(4) 0.038(4) 0.001(3) 0.013(3) 0.005(4)
N36 0.036(4) 0.023(4) 0.037(4) 0.000(3) 0.011(3) -0.005(3)
O1 0.040(4) 0.037(3) 0.032(3) -0.005(3) 0.009(3) -0.001(3)
O2 0.038(3) 0.033(3) 0.035(3) -0.005(3) 0.013(3) 0.006(3)
O1W 0.054(4) 0.051(4) 0.059(4) 0.002(3) 0.010(3) 0.003(4)
O3 0.045(4) 0.045(4) 0.037(3) -0.006(3) 0.009(3) 0.003(3)
O2W 0.050(4) 0.031(3) 0.058(4) -0.003(3) 0.006(3) 0.004(3)
O4 0.048(4) 0.035(4) 0.047(4) -0.006(3) 0.014(3) 0.000(3)
O3W 0.061(5) 0.096(6) 0.033(3) -0.004(4) 0.006(3) -0.026(4)
O5 0.058(4) 0.027(3) 0.045(4) -0.009(3) 0.002(3) 0.001(3)
O4W 0.038(4) 0.046(4) 0.055(4) -0.018(3) 0.021(3) -0.001(3)
O6 0.039(4) 0.028(3) 0.042(3) -0.002(3) 0.010(3) 0.001(3)
O7 0.051(4) 0.044(4) 0.040(3) 0.002(3) 0.016(3) 0.014(3)
O8 0.046(4) 0.036(4) 0.042(3) -0.010(3) 0.014(3) 0.002(3)
O9 0.055(4) 0.032(3) 0.033(3) -0.004(3) 0.000(3) -0.001(3)
O10 0.062(4) 0.041(4) 0.025(3) -0.006(3) 0.004(3) -0.010(3)
O11 0.045(4) 0.050(4) 0.031(3) -0.016(3) 0.006(3) 0.002(3)
O12 0.050(4) 0.036(3) 0.036(3) -0.005(3) 0.014(3) 0.005(3)
O13 0.041(4) 0.026(3) 0.042(3) 0.001(3) 0.007(3) 0.003(3)
O14 0.050(4) 0.029(3) 0.028(3) 0.002(2) 0.003(3) 0.000(3)
O15 0.061(5) 0.047(4) 0.041(4) -0.001(3) 0.009(3) -0.014(3)
O16 0.077(5) 0.028(3) 0.052(4) -0.007(3) 0.013(4) -0.004(3)
O17 0.072(5) 0.049(5) 0.094(6) -0.038(4) 0.006(5) 0.002(4)
O18 0.075(5) 0.041(4) 0.073(5) -0.015(4) 0.040(4) -0.013(4)
La1 0.0366(3) 0.0267(3) 0.0283(3) -0.0027(2) 0.0097(2) -0.0022(2)

loop_
_atom_type_symbol
_atom_type_description
_atom_type_scat_dispersion_real
_atom_type_scat_dispersion_imag
_atom_type_scat_source
C C 0.0033 0.0016 'International Tables Vol C Tables 4.2.6.8 and 6.1.1.4'
H H 0.0000 0.0000 'International Tables Vol C Tables 4.2.6.8 and 6.1.1.4'
N N 0.0061 0.0033 'International Tables Vol C Tables 4.2.6.8 and 6.1.1.4'
O O 0.0106 0.0060 'International Tables Vol C Tables 4.2.6.8 and 6.1.1.4'
La La -0.2871 2.4523 'International Tables Vol C Tables 4.2.6.8 and 6.1.1.4'

loop_
_geom_angle_atom_site_label_1
_geom_angle_atom_site_label_2
_geom_angle_atom_site_label_3
_geom_angle
_geom_angle_site_symmetry_1
_geom_angle_site_symmetry_3
O21 N40 O20 130.0(17) . .
O21 N40 O22 119.9(16) . .
O20 N40 O22 110.1(15) . .
O24 N41 O23 127.5(17) . .
O24 N41 O25 123.0(17) . .
O23 N41 O25 106.1(16) . .
O1 C1 N12 125.8(8) . .
O1 C1 N1 122.8(8) . .
N12 C1 N1 111.4(7) . .
N2 C2 N1 113.8(7) . .
N2 C2 H2A 108.8 . .
N1 C2 H2A 108.8 . .
N2 C2 H2B 108.8 . .
N1 C2 H2B 108.8 . .
H2A C2 H2B 107.7 . .
O2 C3 N3 124.9(7) . .
O2 C3 N2 125.4(8) . .
N3 C3 N2 109.7(7) . .
N4 C4 N3 112.8(7) . .
N4 C4 H4A 109.0 . .
N3 C4 H4A 109.0 . .
N4 C4 H4B 109.0 . .
N3 C4 H4B 109.0 . .
H4A C4 H4B 107.8 . .
O3 C5 N4 126.1(8) . .
O3 C5 N5 126.3(8) . .
N4 C5 N5 107.6(7) . .
N6 C6 N5 115.1(7) . .
N6 C6 H6A 108.5 . .
N5 C6 H6A 108.5 . .
N6 C6 H6B 108.5 . .
N5 C6 H6B 108.5 . .
H6A C6 H6B 107.5 . .
O4 C7 N6 125.6(8) . .
O4 C7 N7 125.5(8) . .
N6 C7 N7 108.9(7) . .
N7 C8 N8 115.6(7) . .
N7 C8 H8A 108.4 . .
N8 C8 H8A 108.4 . .
N7 C8 H8B 108.4 . .
N8 C8 H8B 108.4 . .
H8A C8 H8B 107.4 . .
O5 C9 N8 126.1(8) . .
O5 C9 N9 124.7(8) . .
N8 C9 N9 109.2(7) . .
N10 C10 N9 113.3(7) . .
N10 C10 H10A 108.9 . .
N9 C10 H10A 108.9 . .
N10 C10 H10B 108.9 . .
N9 C10 H10B 108.9 . .
H10A C10 H10B 107.7 . .
O6 C11 N11 126.7(8) . .
O6 C11 N10 122.5(7) . .
N11 C11 N10 110.7(7) . .
N12 C12 N11 114.6(7) . .
N12 C12 H12A 108.6 . .
N11 C12 H12A 108.6 . .
N12 C12 H12B 108.6 . .
N11 C12 H12B 108.6 . .
H12A C12 H12B 107.6 . .
N13 C13 N1 113.4(7) . .
N13 C13 C14 113.8(7) . .
N1 C13 C14 109.3(7) . .
N13 C13 C27 102.8(7) . .
N1 C13 C27 101.7(6) . .
C14 C13 C27 115.1(7) . .
C13 C14 H14A 109.5 . .
C13 C14 H14B 109.5 . .
H14A C14 H14B 109.5 . .
C13 C14 H14C 109.5 . .
H14A C14 H14C 109.5 . .
H14B C14 H14C 109.5 . .
N2 C15 N14 113.6(7) . .
N2 C15 C16 103.6(6) . .
N14 C15 C16 102.6(7) . .
N2 C15 H15 112.1 . .
N14 C15 H15 112.1 . .
C16 C15 H15 112.1 . .
N15 C16 N3 114.0(6) . .
N15 C16 C15 103.5(6) . .
N3 C16 C15 102.2(6) . .
N15 C16 H16 112.1 . .
N3 C16 H16 112.1 . .
C15 C16 H16 112.1 . .
N16 C17 N4 113.8(7) . .
N16 C17 C18 103.5(6) . .
N4 C17 C18 101.2(6) . .
N16 C17 H17 112.5 . .
N4 C17 H17 112.5 . .
C18 C17 H17 112.5 . .
N5 C18 N17 114.2(7) . .
N5 C18 C17 105.3(7) . .
N17 C18 C17 103.2(6) . .
N5 C18 H18 111.3 . .
N17 C18 H18 111.3 . .
C17 C18 H18 111.3 . .
N6 C19 N18 115.1(7) . .
N6 C19 C20 110.8(7) . .
N18 C19 C20 110.7(7) . .
N6 C19 C21 102.5(7) . .
N18 C19 C21 102.8(6) . .
C20 C19 C21 114.7(7) . .
C19 C20 H20A 109.5 . .
C19 C20 H20B 109.5 . .
H20A C20 H20B 109.5 . .
C19 C20 H20C 109.5 . .
H20A C20 H20C 109.5 . .
H20B C20 H20C 109.5 . .
N7 C21 N19 113.7(7) . .
N7 C21 C22 110.7(7) . .
N19 C21 C22 110.1(7) . .
N7 C21 C19 102.4(7) . .
N19 C21 C19 102.4(6) . .
C22 C21 C19 117.3(7) . .
C21 C22 H22A 109.5 . .
C21 C22 H22B 109.5 . .
H22A C22 H22B 109.5 . .
C21 C22 H22C 109.5 . .
H22A C22 H22C 109.5 . .
H22B C22 H22C 109.5 . .
N8 C23 N20 114.7(7) . .
N8 C23 C24 103.1(6) . .
N20 C23 C24 103.9(6) . .
N8 C23 H23 111.5 . .
N20 C23 H23 111.5 . .
C24 C23 H23 111.5 . .
N21 C24 N9 115.4(7) . .
N21 C24 C23 102.5(6) . .
N9 C24 C23 102.8(6) . .
N21 C24 H24 111.8 . .
N9 C24 H24 111.8 . .
C23 C24 H24 111.8 . .
N22 C25 N10 115.2(7) . .
N22 C25 C26 103.3(6) . .
N10 C25 C26 102.9(6) . .
N22 C25 H25 111.6 . .
N10 C25 H25 111.6 . .
C26 C25 H25 111.6 . .
N23 C26 N11 115.1(7) . .
N23 C26 C25 103.0(7) . .
N11 C26 C25 103.3(6) . .
N23 C26 H26 111.6 . .
N11 C26 H26 111.6 . .
C25 C26 H26 111.6 . .
N12 C27 N24 112.6(6) . .
N12 C27 C28 111.0(7) . .
N24 C27 C28 112.6(8) . .
N12 C27 C13 102.8(7) . .
N24 C27 C13 101.3(7) . .
C28 C27 C13 115.9(7) . .
C27 C28 H28A 109.5 . .
C27 C28 H28B 109.5 . .
H28A C28 H28B 109.5 . .
C27 C28 H28C 109.5 . .
H28A C28 H28C 109.5 . .
H28B C28 H28C 109.5 . .
O7 C29 N24 126.1(8) . .
O7 C29 N13 124.7(8) . .
N24 C29 N13 109.2(8) . .
N14 C30 N13 112.7(7) . .
N14 C30 H30A 109.1 . .
N13 C30 H30A 109.1 . .
N14 C30 H30B 109.1 . .
N13 C30 H30B 109.1 . .
H30A C30 H30B 107.8 . .
O8 C31 N15 125.9(8) . .
O8 C31 N14 125.5(8) . .
N15 C31 N14 108.7(7) . .
N16 C32 N15 113.1(7) . .
N16 C32 H32A 109.0 . .
N15 C32 H32A 109.0 . .
N16 C32 H32B 109.0 . .
N15 C32 H32B 109.0 . .
H32A C32 H32B 107.8 . .
O9 C33 N16 126.0(7) . .
O9 C33 N17 125.4(8) . .
N16 C33 N17 108.5(7) . .
N18 C34 N17 114.3(7) . .
N18 C34 H34A 108.7 . .
N17 C34 H34A 108.7 . .
N18 C34 H34B 108.7 . .
N17 C34 H34B 108.7 . .
H34A C34 H34B 107.6 . .
O10 C35 N19 126.0(8) . .
O10 C35 N18 124.9(8) . .
N19 C35 N18 109.1(7) . .
N20 C36 N19 114.6(7) . .
N20 C36 H36A 108.6 . .
N19 C36 H36A 108.6 . .
N20 C36 H36B 108.6 . .
N19 C36 H36B 108.6 . .
H36A C36 H36B 107.6 . .
O11 C37 N21 126.7(8) . .
O11 C37 N20 125.5(8) . .
N21 C37 N20 107.7(7) . .
N21 C38 N22 114.8(7) . .
N21 C38 H38A 108.6 . .
N22 C38 H38A 108.6 . .
N21 C38 H38B 108.6 . .
N22 C38 H38B 108.6 . .
H38A C38 H38B 107.5 . .
O12 C39 N22 127.4(8) . .
O12 C39 N23 125.7(8) . .
N22 C39 N23 107.0(7) . .
N23 C40 N24 113.2(7) . .
N23 C40 H40A 108.9 . .
N24 C40 H40A 108.9 . .
N23 C40 H40B 108.9 . .
N24 C40 H40B 108.9 . .
H40A C40 H40B 107.8 . .
O14 C41 N25 125.0(7) . .
O14 C41 N36 123.7(7) . 3_677
N25 C41 N36 111.3(7) . 3_677
N26 C42 N25 113.3(7) . .
N26 C42 H42A 108.9 . .
N25 C42 H42A 108.9 . .
N26 C42 H42B 108.9 . .
N25 C42 H42B 108.9 . .
H42A C42 H42B 107.7 . .
O15 C43 N26 126.8(8) . .
O15 C43 N27 124.7(9) . .
N26 C43 N27 108.5(8) . .
N27 C44 N28 114.4(7) . .
N27 C44 H44A 108.7 . .
N28 C44 H44A 108.7 . .
N27 C44 H44B 108.7 . .
N28 C44 H44B 108.7 . .
H44A C44 H44B 107.6 . .
O16 C45 N29 125.7(10) . .
O16 C45 N28 125.7(9) . .
N29 C45 N28 108.6(8) . .
N29 C46 N30 114.7(8) . .
N29 C46 H46A 108.6 . .
N30 C46 H46A 108.6 . .
N29 C46 H46B 108.6 . .
N30 C46 H46B 108.6 . .
H46A C46 H46B 107.6 . .
C48 C47 H47A 109.5 . .
C48 C47 H47B 109.5 . .
H47A C47 H47B 109.5 . .
C48 C47 H47C 109.5 . .
H47A C47 H47C 109.5 . .
H47B C47 H47C 109.5 . .
N31 C48 N25 112.0(7) . .
N31 C48 C47 113.7(8) . .
N25 C48 C47 111.2(7) . .
N31 C48 C53 101.7(7) . 3_677
N25 C48 C53 102.0(6) . 3_677
C47 C48 C53 115.5(7) . 3_677
N32 C49 N26 114.3(7) . .
N32 C49 C50 104.9(7) . .
N26 C49 C50 102.7(7) . .
N32 C49 H49 111.5 . .
N26 C49 H49 111.5 . .
C50 C49 H49 111.5 . .
N27 C50 N33 115.3(7) . .
N27 C50 C49 103.6(7) . .
N33 C50 C49 101.9(7) . .
N27 C50 H50 111.7 . .
N33 C50 H50 111.7 . .
C49 C50 H50 111.7 . .
N28 C51 N34 115.2(7) . .
N28 C51 C52 102.6(7) . .
N34 C51 C52 103.8(7) . .
N28 C51 H51 111.5 . .
N34 C51 H51 111.5 . .
C52 C51 H51 111.5 . .
N35 C52 N29 115.0(7) . .
N35 C52 C51 102.9(7) . .
N29 C52 C51 104.0(7) . .
N35 C52 H52 111.4 . .
N29 C52 H52 111.4 . .
C51 C52 H52 111.4 . .
N30 C53 N36 112.9(7) . .
N30 C53 C48 103.8(7) . 3_677
N36 C53 C48 102.8(6) . 3_677
N30 C53 C54 113.2(8) . .
N36 C53 C54 107.8(7) . .
C48 C53 C54 116.0(7) 3_677 .
O17 C55 N31 126.2(10) . .
O17 C55 N30 124.4(10) . 3_677
N31 C55 N30 109.4(8) . 3_677
N32 C56 N31 114.5(7) . .
N32 C56 H56A 108.6 . .
N31 C56 H56A 108.6 . .
N32 C56 H56B 108.6 . .
N31 C56 H56B 108.6 . .
H56A C56 H56B 107.6 . .
O18 C57 N32 125.1(9) . .
O18 C57 N33 124.7(9) . .
N32 C57 N33 110.2(8) . .
N34 C58 N33 114.7(7) . .
N34 C58 H58A 108.6 . .
N33 C58 H58A 108.6 . .
N34 C58 H58B 108.6 . .
N33 C58 H58B 108.6 . .
H58A C58 H58B 107.6 . .
O13 C59 N35 126.9(8) 3_677 .
O13 C59 N34 125.6(8) 3_677 .
N35 C59 N34 107.4(8) . .
N36 C60 N35 114.0(7) . .
N36 C60 H60A 108.7 . .
N35 C60 H60A 108.7 . .
N36 C60 H60B 108.7 . .
N35 C60 H60B 108.7 . .
H60A C60 H60B 107.6 . .
C1 N1 C2 121.2(7) . .
C1 N1 C13 111.8(7) . .
C2 N1 C13 126.9(7) . .
C3 N2 C15 112.8(7) . .
C3 N2 C2 124.4(7) . .
C15 N2 C2 122.6(6) . .
C3 N3 C4 122.3(7) . .
C3 N3 C16 111.2(6) . .
C4 N3 C16 121.0(7) . .
C5 N4 C4 121.4(7) . .
C5 N4 C17 113.1(7) . .
C4 N4 C17 122.7(7) . .
C5 N5 C18 112.1(7) . .
C5 N5 C6 122.9(7) . .
C18 N5 C6 124.9(7) . .
C7 N6 C6 119.9(7) . .
C7 N6 C19 113.9(7) . .
C6 N6 C19 125.7(7) . .
C7 N7 C8 121.1(7) . .
C7 N7 C21 112.1(7) . .
C8 N7 C21 125.4(7) . .
C9 N8 C23 112.2(7) . .
C9 N8 C8 123.1(7) . .
C23 N8 C8 122.5(7) . .
C9 N9 C10 121.3(7) . .
C9 N9 C24 111.4(7) . .
C10 N9 C24 121.2(7) . .
C11 N10 C10 122.8(7) . .
C11 N10 C25 110.2(6) . .
C10 N10 C25 122.5(7) . .
C11 N11 C12 124.3(7) . .
C11 N11 C26 111.9(7) . .
C12 N11 C26 123.0(7) . .
C1 N12 C12 121.3(7) . .
C1 N12 C27 111.8(7) . .
C12 N12 C27 126.3(7) . .
C29 N13 C13 113.2(8) . .
C29 N13 C30 121.8(8) . .
C13 N13 C30 124.9(7) . .
C31 N14 C30 123.2(7) . .
C31 N14 C15 111.1(7) . .
C30 N14 C15 122.0(7) . .
C31 N15 C16 112.5(7) . .
C31 N15 C32 123.1(7) . .
C16 N15 C32 123.3(7) . .
C33 N16 C32 123.6(7) . .
C33 N16 C17 112.6(6) . .
C32 N16 C17 121.9(7) . .
C33 N17 C34 122.0(7) . .
C33 N17 C18 111.5(7) . .
C34 N17 C18 122.4(7) . .
C35 N18 C34 120.8(7) . .
C35 N18 C19 112.7(7) . .
C34 N18 C19 126.5(7) . .
C35 N19 C36 120.4(7) . .
C35 N19 C21 112.5(7) . .
C36 N19 C21 125.3(7) . .
C37 N20 C36 123.9(7) . .
C37 N20 C23 111.9(7) . .
C36 N20 C23 124.1(7) . .
C37 N21 C38 121.8(7) . .
C37 N21 C24 113.7(7) . .
C38 N21 C24 123.7(7) . .
C39 N22 C25 113.1(7) . .
C39 N22 C38 122.8(7) . .
C25 N22 C38 123.0(7) . .
C39 N23 C26 112.4(7) . .
C39 N23 C40 122.5(7) . .
C26 N23 C40 122.8(7) . .
C29 N24 C40 120.6(7) . .
C29 N24 C27 112.9(7) . .
C40 N24 C27 124.0(7) . .
C41 N25 C42 121.1(7) . .
C41 N25 C48 112.1(6) . .
C42 N25 C48 124.8(7) . .
C43 N26 C42 121.1(7) . .
C43 N26 C49 112.0(7) . .
C42 N26 C49 123.8(7) . .
C43 N27 C50 112.7(8) . .
C43 N27 C44 122.7(8) . .
C50 N27 C44 123.0(7) . .
C45 N28 C44 122.5(8) . .
C45 N28 C51 112.6(8) . .
C44 N28 C51 124.1(8) . .
C45 N29 C46 125.1(9) . .
C45 N29 C52 112.1(8) . .
C46 N29 C52 122.8(8) . .
C55 N30 C53 111.4(8) 3_677 .
C55 N30 C46 121.0(8) 3_677 .
C53 N30 C46 126.4(8) . .
C55 N31 C56 120.0(8) . .
C55 N31 C48 113.0(8) . .
C56 N31 C48 127.0(8) . .
C57 N32 C49 111.0(8) . .
C57 N32 C56 124.8(8) . .
C49 N32 C56 122.5(7) . .
C57 N33 C50 111.8(7) . .
C57 N33 C58 123.2(8) . .
C50 N33 C58 122.8(7) . .
C59 N34 C58 122.2(8) . .
C59 N34 C51 111.7(7) . .
C58 N34 C51 123.7(7) . .
C59 N35 C52 113.7(8) . .
C59 N35 C60 122.7(7) . .
C52 N35 C60 121.7(8) . .
C41 N36 C60 122.9(7) 3_677 .
C41 N36 C53 110.6(7) 3_677 .
C60 N36 C53 124.6(7) . .
C1 O1 La1 136.3(5) . .
C3 O2 La1 147.1(5) . .
C11 O6 La1 141.7(5) . .
C59 O13 La1 154.3(6) 3_677 .
C41 O14 La1 157.9(5) . .
O3W La1 O1 136.6(2) . .
O3W La1 O14 70.6(2) . .
O1 La1 O14 143.06(19) . .
O3W La1 O6 75.0(2) . .
O1 La1 O6 77.73(19) . .
O14 La1 O6 139.20(18) . .
O3W La1 O13 93.3(2) . .
O1 La1 O13 81.67(18) . .
O14 La1 O13 70.55(19) . .
O6 La1 O13 133.41(19) . .
O3W La1 O2W 75.9(3) . .
O1 La1 O2W 133.7(2) . .
O14 La1 O2W 66.99(19) . .
O6 La1 O2W 84.09(19) . .
O13 La1 O2W 137.4(2) . .
O3W La1 O2 146.4(2) . .
O1 La1 O2 75.92(19) . .
O14 La1 O2 76.48(18) . .
O6 La1 O2 131.01(18) . .
O13 La1 O2 81.95(19) . .
O2W La1 O2 85.2(2) . .
O3W La1 O4W 69.2(2) . .
O1 La1 O4W 69.5(2) . .
O14 La1 O4W 117.10(19) . .
O6 La1 O4W 68.0(2) . .
O13 La1 O4W 65.7(2) . .
O2W La1 O4W 139.7(2) . .
O2 La1 O4W 135.1(2) . .
O3W La1 O1W 126.6(3) . .
O1 La1 O1W 68.9(2) . .
O14 La1 O1W 119.5(2) . .
O6 La1 O1W 66.7(2) . .
O13 La1 O1W 140.12(19) . .
O2W La1 O1W 64.7(2) . .
O2 La1 O1W 65.51(19) . .
O4W La1 O1W 123.1(2) . .

loop_
_geom_bond_atom_site_label_1
_geom_bond_atom_site_label_2
_geom_bond_distance
_geom_bond_site_symmetry_2
O21 N40 1.133(16) .
O20 N40 1.295(18) .
O22 N40 1.360(17) .
O23 N41 1.300(19) .
N41 O24 1.272(18) .
N41 O25 1.318(18) .
C1 O1 1.257(10) .
C1 N12 1.325(11) .
C1 N1 1.363(11) .
C2 N2 1.450(11) .
C2 N1 1.452(11) .
C2 H2A 0.9700 .
C2 H2B 0.9700 .
C3 O2 1.249(9) .
C3 N3 1.354(11) .
C3 N2 1.355(10) .
C4 N4 1.443(11) .
C4 N3 1.460(11) .
C4 H4A 0.9700 .
C4 H4B 0.9700 .
C5 O3 1.226(10) .
C5 N4 1.356(10) .
C5 N5 1.389(11) .
C6 N6 1.434(11) .
C6 N5 1.447(10) .
C6 H6A 0.9700 .
C6 H6B 0.9700 .
C7 O4 1.224(10) .
C7 N6 1.346(11) .
C7 N7 1.371(11) .
C8 N7 1.424(11) .
C8 N8 1.454(11) .
C8 H8A 0.9700 .
C8 H8B 0.9700 .
C9 O5 1.240(10) .
C9 N8 1.356(11) .
C9 N9 1.365(11) .
C10 N10 1.442(10) .
C10 N9 1.452(11) .
C10 H10A 0.9700 .
C10 H10B 0.9700 .
C11 O6 1.231(9) .
C11 N11 1.332(10) .
C11 N10 1.365(10) .
C12 N12 1.428(10) .
C12 N11 1.456(11) .
C12 H12A 0.9700 .
C12 H12B 0.9700 .
C13 N13 1.446(11) .
C13 N1 1.465(10) .
C13 C14 1.511(12) .
C13 C27 1.590(13) .
C14 H14A 0.9600 .
C14 H14B 0.9600 .
C14 H14C 0.9600 .
C15 N2 1.423(10) .
C15 N14 1.450(10) .
C15 C16 1.564(11) .
C15 H15 0.9800 .
C16 N15 1.429(10) .
C16 N3 1.473(9) .
C16 H16 0.9800 .
C17 N16 1.449(10) .
C17 N4 1.473(11) .
C17 C18 1.546(12) .
C17 H17 0.9800 .
C18 N5 1.419(11) .
C18 N17 1.458(11) .
C18 H18 0.9800 .
C19 N6 1.435(11) .
C19 N18 1.464(10) .
C19 C20 1.534(12) .
C19 C21 1.586(12) .
C20 H20A 0.9600 .
C20 H20B 0.9600 .
C20 H20C 0.9600 .
C21 N7 1.456(11) .
C21 N19 1.485(10) .
C21 C22 1.531(12) .
C22 H22A 0.9600 .
C22 H22B 0.9600 .
C22 H22C 0.9600 .
C23 N8 1.447(10) .
C23 N20 1.448(10) .
C23 C24 1.566(12) .
C23 H23 0.9800 .
C24 N21 1.446(10) .
C24 N9 1.455(10) .
C24 H24 0.9800 .
C25 N22 1.434(10) .
C25 N10 1.473(10) .
C25 C26 1.545(11) .
C25 H25 0.9800 .
C26 N23 1.427(11) .
C26 N11 1.457(11) .
C26 H26 0.9800 .
C27 N12 1.470(10) .
C27 N24 1.479(11) .
C27 C28 1.509(12) .
C28 H28A 0.9600 .
C28 H28B 0.9600 .
C28 H28C 0.9600 .
C29 O7 1.217(10) .
C29 N24 1.348(11) .
C29 N13 1.361(11) .
C30 N14 1.429(11) .
C30 N13 1.458(11) .
C30 H30A 0.9700 .
C30 H30B 0.9700 .
C31 O8 1.241(10) .
C31 N15 1.359(11) .
C31 N14 1.376(11) .
C32 N16 1.443(10) .
C32 N15 1.454(11) .
C32 H32A 0.9700 .
C32 H32B 0.9700 .
C33 O9 1.227(10) .
C33 N16 1.358(11) .
C33 N17 1.379(10) .
C34 N18 1.422(11) .
C34 N17 1.450(11) .
C34 H34A 0.9700 .
C34 H34B 0.9700 .
C35 O10 1.217(10) .
C35 N19 1.359(11) .
C35 N18 1.382(11) .
C36 N20 1.425(11) .
C36 N19 1.448(11) .
C36 H36A 0.9700 .
C36 H36B 0.9700 .
C37 O11 1.208(10) .
C37 N21 1.372(11) .
C37 N20 1.389(10) .
C38 N21 1.439(10) .
C38 N22 1.448(10) .
C38 H38A 0.9700 .
C38 H38B 0.9700 .
C39 O12 1.221(10) .
C39 N22 1.358(10) .
C39 N23 1.387(11) .
C40 N23 1.440(10) .
C40 N24 1.477(11) .
C40 H40A 0.9700 .
C40 H40B 0.9700 .
C41 O14 1.251(10) .
C41 N25 1.341(10) .
C41 N36 1.354(10) 3_677
C42 N26 1.449(11) .
C42 N25 1.454(10) .
C42 H42A 0.9700 .
C42 H42B 0.9700 .
C43 O15 1.228(11) .
C43 N26 1.357(12) .
C43 N27 1.368(11) .
C44 N27 1.440(12) .
C44 N28 1.447(12) .
C44 H44A 0.9700 .
C44 H44B 0.9700 .
C45 O16 1.238(11) .
C45 N29 1.357(12) .
C45 N28 1.360(12) .
C46 N29 1.425(13) .
C46 N30 1.455(12) .
C46 H46A 0.9700 .
C46 H46B 0.9700 .
C47 C48 1.511(13) .
C47 H47A 0.9600 .
C47 H47B 0.9600 .
C47 H47C 0.9600 .
C48 N31 1.463(11) .
C48 N25 1.472(11) .
C48 C53 1.575(12) 3_677
C49 N32 1.434(12) .
C49 N26 1.461(11) .
C49 C50 1.552(13) .
C49 H49 0.9800 .
C50 N27 1.431(12) .
C50 N33 1.454(11) .
C50 H50 0.9800 .
C51 N28 1.451(11) .
C51 N34 1.452(11) .
C51 C52 1.539(13) .
C51 H51 0.9800 .
C52 N35 1.434(11) .
C52 N29 1.443(12) .
C52 H52 0.9800 .
C53 N30 1.450(11) .
C53 N36 1.479(11) .
C53 C48 1.575(12) 3_677
C53 C54 1.577(8) .
C55 O17 1.226(12) .
C55 N31 1.353(12) .
C55 N30 1.377(13) 3_677
C56 N32 1.435(12) .
C56 N31 1.451(12) .
C56 H56A 0.9700 .
C56 H56B 0.9700 .
C57 O18 1.239(11) .
C57 N32 1.352(12) .
C57 N33 1.358(12) .
C58 N34 1.435(12) .
C58 N33 1.461(11) .
C58 H58A 0.9700 .
C58 H58B 0.9700 .
C59 O13 1.216(10) 3_677
C59 N35 1.362(12) .
C59 N34 1.374(11) .
C60 N36 1.440(10) .
C60 N35 1.464(11) .
C60 H60A 0.9700 .
C60 H60B 0.9700 .
N30 C55 1.377(13) 3_677
N36 C41 1.354(10) 3_677
O1 La1 2.472(6) .
O2 La1 2.557(6) .
O1W La1 2.799(7) .
O2W La1 2.556(6) .
O3W La1 2.459(6) .
O4W La1 2.614(6) .
O6 La1 2.523(6) .
O13 C59 1.216(10) 3_677
O13 La1 2.553(6) .
O14 La1 2.509(6) .

loop_
_geom_torsion_atom_site_label_1
_geom_torsion_atom_site_label_2
_geom_torsion_atom_site_label_3
_geom_torsion_atom_site_label_4
_geom_torsion
_geom_torsion_site_symmetry_1
_geom_torsion_site_symmetry_4
N2 C15 C16 N15 124.9(7) . .
N14 C15 C16 N15 6.4(8) . .
N2 C15 C16 N3 6.2(8) . .
N14 C15 C16 N3 -112.2(6) . .
N16 C17 C18 N5 -126.0(7) . .
N4 C17 C18 N5 -7.9(8) . .
N16 C17 C18 N17 -6.0(8) . .
N4 C17 C18 N17 112.1(7) . .
N6 C19 C21 N7 -3.2(7) . .
N18 C19 C21 N7 -122.9(7) . .
C20 C19 C21 N7 116.9(8) . .
N6 C19 C21 N19 114.7(7) . .
N18 C19 C21 N19 -4.9(8) . .
C20 C19 C21 N19 -125.1(8) . .
N6 C19 C21 C22 -124.6(8) . .
N18 C19 C21 C22 115.7(8) . .
C20 C19 C21 C22 -4.5(11) . .
N8 C23 C24 N21 124.7(6) . .
N20 C23 C24 N21 4.8(8) . .
N8 C23 C24 N9 4.6(8) . .
N20 C23 C24 N9 -115.3(7) . .
N22 C25 C26 N23 -8.9(8) . .
N10 C25 C26 N23 111.2(7) . .
N22 C25 C26 N11 -129.0(7) . .
N10 C25 C26 N11 -8.9(8) . .
N13 C13 C27 N12 123.8(6) . .
N1 C13 C27 N12 6.2(8) . .
C14 C13 C27 N12 -111.9(8) . .
N13 C13 C27 N24 7.3(7) . .
N1 C13 C27 N24 -110.3(7) . .
C14 C13 C27 N24 131.6(7) . .
N13 C13 C27 C28 -114.9(8) . .
N1 C13 C27 C28 127.5(8) . .
C14 C13 C27 C28 9.4(11) . .
N32 C49 C50 N27 122.8(7) . .
N26 C49 C50 N27 3.0(9) . .
N32 C49 C50 N33 2.7(9) . .
N26 C49 C50 N33 -117.1(7) . .
N28 C51 C52 N35 -121.5(7) . .
N34 C51 C52 N35 -1.2(8) . .
N28 C51 C52 N29 -1.3(8) . .
N34 C51 C52 N29 119.1(7) . .
O1 C1 N1 C2 1.7(12) . .
N12 C1 N1 C2 178.7(7) . .
O1 C1 N1 C13 -175.0(7) . .
N12 C1 N1 C13 1.9(10) . .
N2 C2 N1 C1 97.7(9) . .
N2 C2 N1 C13 -86.0(10) . .
N13 C13 N1 C1 -114.9(8) . .
C14 C13 N1 C1 117.0(8) . .
C27 C13 N1 C1 -5.2(8) . .
N13 C13 N1 C2 68.6(10) . .
C14 C13 N1 C2 -59.5(11) . .
C27 C13 N1 C2 178.3(7) . .
O2 C3 N2 C15 -179.4(8) . .
N3 C3 N2 C15 0.7(9) . .
O2 C3 N2 C2 5.2(13) . .
N3 C3 N2 C2 -174.8(7) . .
N14 C15 N2 C3 106.0(8) . .
C16 C15 N2 C3 -4.5(9) . .
N14 C15 N2 C2 -78.4(9) . .
C16 C15 N2 C2 171.0(7) . .
N1 C2 N2 C3 -94.5(9) . .
N1 C2 N2 C15 90.5(9) . .
O2 C3 N3 C4 -22.0(12) . .
N2 C3 N3 C4 158.0(7) . .
O2 C3 N3 C16 -176.0(7) . .
N2 C3 N3 C16 3.9(9) . .
N4 C4 N3 C3 119.9(8) . .
N4 C4 N3 C16 -88.5(9) . .
N15 C16 N3 C3 -117.3(8) . .
C15 C16 N3 C3 -6.3(8) . .
N15 C16 N3 C4 88.2(9) . .
C15 C16 N3 C4 -160.8(7) . .
O3 C5 N4 C4 12.5(13) . .
N5 C5 N4 C4 -167.0(7) . .
O3 C5 N4 C17 174.1(8) . .
N5 C5 N4 C17 -5.3(9) . .
N3 C4 N4 C5 -119.4(8) . .
N3 C4 N4 C17 80.8(10) . .
N16 C17 N4 C5 118.6(8) . .
C18 C17 N4 C5 8.3(9) . .
N16 C17 N4 C4 -80.0(10) . .
C18 C17 N4 C4 169.7(7) . .
O3 C5 N5 C18 -180.0(8) . .
N4 C5 N5 C18 -0.5(9) . .
O3 C5 N5 C6 -4.3(13) . .
N4 C5 N5 C6 175.1(7) . .
N17 C18 N5 C5 -106.8(8) . .
C17 C18 N5 C5 5.6(9) . .
N17 C18 N5 C6 77.6(10) . .
C17 C18 N5 C6 -169.9(7) . .
N6 C6 N5 C5 100.7(10) . .
N6 C6 N5 C18 -84.2(10) . .
O4 C7 N6 C6 5.1(13) . .
N7 C7 N6 C6 -174.3(7) . .
O4 C7 N6 C19 176.8(8) . .
N7 C7 N6 C19 -2.6(9) . .
N5 C6 N6 C7 -104.3(9) . .
N5 C6 N6 C19 85.0(10) . .
N18 C19 N6 C7 114.4(8) . .
C20 C19 N6 C7 -119.2(8) . .
C21 C19 N6 C7 3.7(8) . .
N18 C19 N6 C6 -74.4(10) . .
C20 C19 N6 C6 52.0(10) . .
C21 C19 N6 C6 174.8(7) . .
O4 C7 N7 C8 13.4(12) . .
N6 C7 N7 C8 -167.2(7) . .
O4 C7 N7 C21 -179.3(8) . .
N6 C7 N7 C21 0.1(9) . .
N8 C8 N7 C7 87.6(9) . .
N8 C8 N7 C21 -77.9(10) . .
N19 C21 N7 C7 -107.6(8) . .
C22 C21 N7 C7 127.9(8) . .
C19 C21 N7 C7 2.1(8) . .
N19 C21 N7 C8 59.0(10) . .
C22 C21 N7 C8 -65.5(10) . .
C19 C21 N7 C8 168.7(7) . .
O5 C9 N8 C23 172.7(8) . .
N9 C9 N8 C23 -9.1(9) . .
O5 C9 N8 C8 9.0(13) . .
N9 C9 N8 C8 -172.9(7) . .
N20 C23 N8 C9 114.6(8) . .
C24 C23 N8 C9 2.4(8) . .
N20 C23 N8 C8 -81.5(9) . .
C24 C23 N8 C8 166.3(7) . .
N7 C8 N8 C9 -98.6(10) . .
N7 C8 N8 C23 99.3(9) . .
O5 C9 N9 C10 -16.6(12) . .
N8 C9 N9 C10 165.2(7) . .
O5 C9 N9 C24 -169.3(8) . .
N8 C9 N9 C24 12.5(9) . .
N10 C10 N9 C9 124.1(8) . .
N10 C10 N9 C24 -85.8(9) . .
N21 C24 N9 C9 -121.0(8) . .
C23 C24 N9 C9 -10.4(8) . .
N21 C24 N9 C10 86.2(9) . .
C23 C24 N9 C10 -163.1(6) . .
O6 C11 N10 C10 15.6(13) . .
N11 C11 N10 C10 -163.0(8) . .
O6 C11 N10 C25 172.2(8) . .
N11 C11 N10 C25 -6.4(9) . .
N9 C10 N10 C11 -124.3(8) . .
N9 C10 N10 C25 81.9(10) . .
N22 C25 N10 C11 121.1(7) . .
C26 C25 N10 C11 9.5(8) . .
N22 C25 N10 C10 -82.2(9) . .
C26 C25 N10 C10 166.2(7) . .
O6 C11 N11 C12 -8.1(14) . .
N10 C11 N11 C12 170.4(7) . .
O6 C11 N11 C26 -178.5(8) . .
N10 C11 N11 C26 0.0(10) . .
N12 C12 N11 C11 99.5(10) . .
N12 C12 N11 C26 -91.1(10) . .
N23 C26 N11 C11 -105.6(8) . .
C25 C26 N11 C11 5.9(9) . .
N23 C26 N11 C12 83.8(10) . .
C25 C26 N11 C12 -164.7(7) . .
O1 C1 N12 C12 -8.4(13) . .
N1 C1 N12 C12 174.8(7) . .
O1 C1 N12 C27 179.6(8) . .
N1 C1 N12 C27 2.7(10) . .
N11 C12 N12 C1 -91.1(10) . .
N11 C12 N12 C27 79.8(10) . .
N24 C27 N12 C1 102.5(8) . .
C28 C27 N12 C1 -130.3(8) . .
C13 C27 N12 C1 -5.7(9) . .
N24 C27 N12 C12 -69.1(10) . .
C28 C27 N12 C12 58.2(11) . .
C13 C27 N12 C12 -177.3(7) . .
O7 C29 N13 C13 -179.7(8) . .
N24 C29 N13 C13 0.3(10) . .
O7 C29 N13 C30 -4.1(13) . .
N24 C29 N13 C30 175.9(7) . .
N1 C13 N13 C29 103.9(8) . .
C14 C13 N13 C29 -130.3(8) . .
C27 C13 N13 C29 -5.1(9) . .
N1 C13 N13 C30 -71.5(10) . .
C14 C13 N13 C30 54.3(11) . .
C27 C13 N13 C30 179.5(7) . .
N14 C30 N13 C29 -83.1(10) . .
N14 C30 N13 C13 92.0(9) . .
O8 C31 N14 C30 -7.9(13) . .
N15 C31 N14 C30 171.8(7) . .
O8 C31 N14 C15 -166.6(8) . .
N15 C31 N14 C15 13.1(9) . .
N13 C30 N14 C31 111.8(9) . .
N13 C30 N14 C15 -91.8(9) . .
N2 C15 N14 C31 -123.0(7) . .
C16 C15 N14 C31 -11.9(8) . .
N2 C15 N14 C30 77.9(9) . .
C16 C15 N14 C30 -170.9(7) . .
O8 C31 N15 C16 171.2(8) . .
N14 C31 N15 C16 -8.4(9) . .
O8 C31 N15 C32 2.9(13) . .
N14 C31 N15 C32 -176.8(7) . .
N3 C16 N15 C31 111.0(8) . .
C15 C16 N15 C31 0.9(8) . .
N3 C16 N15 C32 -80.7(9) . .
C15 C16 N15 C32 169.1(7) . .
N16 C32 N15 C31 -112.4(8) . .
N16 C32 N15 C16 80.6(9) . .
O9 C33 N16 C32 -12.3(13) . .
N17 C33 N16 C32 167.7(7) . .
O9 C33 N16 C17 -177.1(8) . .
N17 C33 N16 C17 2.9(9) . .
N15 C32 N16 C33 108.2(9) . .
N15 C32 N16 C17 -88.3(9) . .
N4 C17 N16 C33 -106.7(8) . .
C18 C17 N16 C33 2.2(9) . .
N4 C17 N16 C32 88.1(9) . .
C18 C17 N16 C32 -162.9(7) . .
O9 C33 N17 C34 14.8(13) . .
N16 C33 N17 C34 -165.2(7) . .
O9 C33 N17 C18 172.7(8) . .
N16 C33 N17 C18 -7.2(9) . .
N18 C34 N17 C33 -116.7(8) . .
N18 C34 N17 C18 87.7(10) . .
N5 C18 N17 C33 121.9(8) . .
C17 C18 N17 C33 8.2(9) . .
N5 C18 N17 C34 -80.2(10) . .
C17 C18 N17 C34 166.1(7) . .
O10 C35 N18 C34 4.1(13) . .
N19 C35 N18 C34 -178.1(7) . .
O10 C35 N18 C19 -174.3(8) . .
N19 C35 N18 C19 3.5(10) . .
N17 C34 N18 C35 98.3(9) . .
N17 C34 N18 C19 -83.6(10) . .
N6 C19 N18 C35 -109.3(8) . .
C20 C19 N18 C35 124.1(8) . .
C21 C19 N18 C35 1.2(9) . .
N6 C19 N18 C34 72.4(11) . .
C20 C19 N18 C34 -54.2(11) . .
C21 C19 N18 C34 -177.1(7) . .
O10 C35 N19 C36 5.1(13) . .
N18 C35 N19 C36 -172.7(7) . .
O10 C35 N19 C21 170.6(8) . .
N18 C35 N19 C21 -7.2(10) . .
N20 C36 N19 C35 -98.2(9) . .
N20 C36 N19 C21 98.3(9) . .
N7 C21 N19 C35 117.2(8) . .
C22 C21 N19 C35 -118.0(8) . .
C19 C21 N19 C35 7.6(9) . .
N7 C21 N19 C36 -78.1(10) . .
C22 C21 N19 C36 46.7(11) . .
C19 C21 N19 C36 172.2(7) . .
O11 C37 N20 C36 6.9(13) . .
N21 C37 N20 C36 -177.0(7) . .
O11 C37 N20 C23 -171.5(8) . .
N21 C37 N20 C23 4.6(9) . .
N19 C36 N20 C37 103.4(9) . .
N19 C36 N20 C23 -78.4(10) . .
N8 C23 N20 C37 -117.6(8) . .
C24 C23 N20 C37 -5.9(9) . .
N8 C23 N20 C36 64.0(10) . .
C24 C23 N20 C36 175.8(7) . .
O11 C37 N21 C38 4.5(13) . .
N20 C37 N21 C38 -171.5(7) . .
O11 C37 N21 C24 174.9(8) . .
N20 C37 N21 C24 -1.1(9) . .
N22 C38 N21 C37 -111.9(9) . .
N22 C38 N21 C24 78.7(10) . .
N9 C24 N21 C37 108.5(8) . .
C23 C24 N21 C37 -2.4(9) . .
N9 C24 N21 C38 -81.3(10) . .
C23 C24 N21 C38 167.8(7) . .
O12 C39 N22 C25 -177.1(8) . .
N23 C39 N22 C25 2.2(9) . .
O12 C39 N22 C38 -8.9(13) . .
N23 C39 N22 C38 170.4(7) . .
N10 C25 N22 C39 -107.0(8) . .
C26 C25 N22 C39 4.4(9) . .
N10 C25 N22 C38 84.9(9) . .
C26 C25 N22 C38 -163.7(7) . .
N21 C38 N22 C39 110.0(9) . .
N21 C38 N22 C25 -83.0(10) . .
O12 C39 N23 C26 170.5(8) . .
N22 C39 N23 C26 -8.8(9) . .
O12 C39 N23 C40 7.3(13) . .
N22 C39 N23 C40 -171.9(8) . .
N11 C26 N23 C39 122.7(8) . .
C25 C26 N23 C39 11.1(9) . .
N11 C26 N23 C40 -74.2(10) . .
C25 C26 N23 C40 174.2(7) . .
N24 C40 N23 C39 -116.2(9) . .
N24 C40 N23 C26 82.4(10) . .
O7 C29 N24 C40 -12.0(13) . .
N13 C29 N24 C40 168.0(7) . .
O7 C29 N24 C27 -174.8(8) . .
N13 C29 N24 C27 5.3(9) . .
N23 C40 N24 C29 105.0(9) . .
N23 C40 N24 C27 -94.2(9) . .
N12 C27 N24 C29 -117.0(8) . .
C28 C27 N24 C29 116.5(8) . .
C13 C27 N24 C29 -7.9(8) . .
N12 C27 N24 C40 80.9(9) . .
C28 C27 N24 C40 -45.5(10) . .
C13 C27 N24 C40 -169.9(7) . .
O14 C41 N25 C42 12.9(12) . .
N36 C41 N25 C42 -167.2(7) 3_677 .
O14 C41 N25 C48 177.8(8) . .
N36 C41 N25 C48 -2.3(9) 3_677 .
N26 C42 N25 C41 -109.7(8) . .
N26 C42 N25 C48 87.4(10) . .
N31 C48 N25 C41 116.3(8) . .
C47 C48 N25 C41 -115.3(8) . .
C53 C48 N25 C41 8.3(9) 3_677 .
N31 C48 N25 C42 -79.5(10) . .
C47 C48 N25 C42 48.9(10) . .
C53 C48 N25 C42 172.5(7) 3_677 .
O15 C43 N26 C42 -12.4(14) . .
N27 C43 N26 C42 168.1(8) . .
O15 C43 N26 C49 -173.4(9) . .
N27 C43 N26 C49 7.1(10) . .
N25 C42 N26 C43 117.7(9) . .
N25 C42 N26 C49 -83.7(10) . .
N32 C49 N26 C43 -119.3(8) . .
C50 C49 N26 C43 -6.2(10) . .
N32 C49 N26 C42 80.4(10) . .
C50 C49 N26 C42 -166.6(7) . .
O15 C43 N27 C50 175.6(9) . .
N26 C43 N27 C50 -4.9(10) . .
O15 C43 N27 C44 9.6(14) . .
N26 C43 N27 C44 -170.9(8) . .
N33 C50 N27 C43 111.4(9) . .
C49 C50 N27 C43 0.9(10) . .
N33 C50 N27 C44 -82.7(10) . .
C49 C50 N27 C44 166.8(8) . .
N28 C44 N27 C43 -110.7(10) . .
N28 C44 N27 C50 84.8(11) . .
O16 C45 N28 C44 -7.9(13) . .
N29 C45 N28 C44 170.1(7) . .
O16 C45 N28 C51 -177.6(8) . .
N29 C45 N28 C51 0.4(10) . .
N27 C44 N28 C45 108.7(10) . .
N27 C44 N28 C51 -82.8(10) . .
N34 C51 N28 C45 -111.5(9) . .
C52 C51 N28 C45 0.6(9) . .
N34 C51 N28 C44 78.9(10) . .
C52 C51 N28 C44 -169.0(7) . .
O16 C45 N29 C46 -1.3(14) . .
N28 C45 N29 C46 -179.3(8) . .
O16 C45 N29 C52 176.7(8) . .
N28 C45 N29 C52 -1.3(10) . .
N30 C46 N29 C45 -99.0(11) . .
N30 C46 N29 C52 83.2(12) . .
N35 C52 N29 C45 113.3(9) . .
C51 C52 N29 C45 1.6(9) . .
N35 C52 N29 C46 -68.6(11) . .
C51 C52 N29 C46 179.6(8) . .
N36 C53 N30 C55 -118.3(8) . 3_677
C48 C53 N30 C55 -7.6(10) 3_677 3_677
C54 C53 N30 C55 118.9(9) . 3_677
N36 C53 N30 C46 74.8(11) . .
C48 C53 N30 C46 -174.5(9) 3_677 .
C54 C53 N30 C46 -48.0(13) . .
N29 C46 N30 C55 97.7(11) . 3_677
N29 C46 N30 C53 -96.6(12) . .
O17 C55 N31 C56 2.1(15) . .
N30 C55 N31 C56 -180.0(8) 3_677 .
O17 C55 N31 C48 179.3(10) . .
N30 C55 N31 C48 -2.7(11) 3_677 .
N32 C56 N31 C55 93.3(10) . .
N32 C56 N31 C48 -83.6(12) . .
N25 C48 N31 C55 -101.1(9) . .
C47 C48 N31 C55 131.8(9) . .
C53 C48 N31 C55 7.1(10) 3_677 .
N25 C48 N31 C56 75.9(11) . .
C47 C48 N31 C56 -51.1(12) . .
C53 C48 N31 C56 -175.9(8) 3_677 .
O18 C57 N32 C49 174.9(9) . .
N33 C57 N32 C49 -3.0(11) . .
O18 C57 N32 C56 9.8(16) . .
N33 C57 N32 C56 -168.1(8) . .
N26 C49 N32 C57 111.7(9) . .
C50 C49 N32 C57 0.0(10) . .
N26 C49 N32 C56 -82.8(10) . .
C50 C49 N32 C56 165.5(8) . .
N31 C56 N32 C57 -110.4(10) . .
N31 C56 N32 C49 86.1(11) . .
O18 C57 N33 C50 -172.9(9) . .
N32 C57 N33 C50 5.0(10) . .
O18 C57 N33 C58 -9.5(15) . .
N32 C57 N33 C58 168.5(8) . .
N27 C50 N33 C57 -116.2(9) . .
C49 C50 N33 C57 -4.7(9) . .
N27 C50 N33 C58 80.3(10) . .
C49 C50 N33 C58 -168.2(8) . .
N34 C58 N33 C57 115.8(10) . .
N34 C58 N33 C50 -82.5(11) . .
O13 C59 N34 C58 6.8(12) 3_677 .
N35 C59 N34 C58 -170.9(7) . .
O13 C59 N34 C51 170.1(8) 3_677 .
N35 C59 N34 C51 -7.6(9) . .
N33 C58 N34 C59 -114.7(9) . .
N33 C58 N34 C51 84.0(10) . .
N28 C51 N34 C59 116.8(8) . .
C52 C51 N34 C59 5.4(9) . .
N28 C51 N34 C58 -80.2(10) . .
C52 C51 N34 C58 168.4(7) . .
O13 C59 N35 C52 -170.8(8) 3_677 .
N34 C59 N35 C52 6.8(9) . .
O13 C59 N35 C60 -6.7(13) 3_677 .
N34 C59 N35 C60 171.0(7) . .
N29 C52 N35 C59 -115.8(9) . .
C51 C52 N35 C59 -3.4(9) . .
N29 C52 N35 C60 79.9(10) . .
C51 C52 N35 C60 -167.7(7) . .
N36 C60 N35 C59 99.2(9) . .
N36 C60 N35 C52 -97.9(9) . .
N35 C60 N36 C41 -78.4(10) . 3_677
N35 C60 N36 C53 84.1(9) . .
N30 C53 N36 C41 101.1(8) . 3_677
C48 C53 N36 C41 -10.1(8) 3_677 3_677
C54 C53 N36 C41 -133.1(8) . 3_677
N30 C53 N36 C60 -63.2(10) . .
C48 C53 N36 C60 -174.4(7) 3_677 .
C54 C53 N36 C60 62.6(10) . .
N12 C1 O1 La1 90.3(10) . .
N1 C1 O1 La1 -93.2(10) . .
N3 C3 O2 La1 -113.1(10) . .
N2 C3 O2 La1 66.9(13) . .
N11 C11 O6 La1 -69.1(13) . .
N10 C11 O6 La1 112.5(9) . .
N25 C41 O14 La1 -165.8(10) . .
N36 C41 O14 La1 14(2) 3_677 .

loop_
_platon_squeeze_void_nr
_platon_squeeze_void_average_x
_platon_squeeze_void_average_y
_platon_squeeze_void_average_z
_platon_squeeze_void_volume
_platon_squeeze_void_count_electrons
_platon_squeeze_void_content
1 -0.344 1.329 0.156 2155 885 ' '
2 0.000 0.500 0.500 120 46 ' '
3 0.143 0.064 0.528 26 11 ' '
4 0.357 0.564 0.972 26 11 ' '
5 0.500 0.000 0.000 113 45 ' '
6 0.643 0.436 0.028 26 11 ' '
7 0.857 0.936 0.472 26 11 ' '
